data_4510942
loop_
_publ_author_name
'Sabater, Sara'
'Mata, Jose A.'
'Peris, Eduardo'

_publ_section_title
;
 Catalyst Enhancement and Recyclability by Immobilization of Metal
 Complexes onto Graphene Surface by Noncovalent Interactions
;
_journal_issue 6
_journal_name_full 'ACS Catalysis'
_journal_page_first 2038
_journal_paper_doi 10.1021/cs5003959
_journal_volume 4
_journal_year 2014
_chemical_formula_moiety 'C30 H28 Br N3 Pd'
_chemical_formula_sum 'C30 H28 Br N3 Pd'
_chemical_formula_weight 616.86
_chemical_name_systematic
;
 ? 
;
_space_group_crystal_system monoclinic
_space_group_IT_number 15
_space_group_name_Hall '-C 2yc'
_space_group_name_H-M_alt 'C 1 2/c 1'
_symmetry_space_group_name_Hall '-C 2yc'
_symmetry_space_group_name_H-M 'C 1 2/c 1'
_atom_sites_solution_hydrogens geom
_atom_sites_solution_primary direct
_atom_sites_solution_secondary difmap
_audit_creation_date 2013-11-13
_audit_creation_method
;
  Olex2 1.1
  (compiled Nov  1 2011 20:42:30, GUI svn.r3906)
;
_cell_angle_alpha 90.00
_cell_angle_beta 140.71(3)
_cell_angle_gamma 90.00
_cell_formula_units_Z 8
_cell_length_a 35.108(5)
_cell_length_b 12.2811(7)
_cell_length_c 18.782(3)
_cell_measurement_temperature 293(2)
_cell_volume 5128(3)
_computing_molecular_graphics
;
O. V. Dolomanov, L. J. Bourhis, R. J. Gildea, J. A. K. Howard and H. Puschmann,
OLEX2: a complete structure solution, refinement and analysis program.
J. Appl. Cryst. (2009). 42, 339-341.
;
_computing_publication_material
;
O. V. Dolomanov, L. J. Bourhis, R. J. Gildea, J. A. K. Howard and H. Puschmann,
OLEX2: a complete structure solution, refinement and analysis program.
J. Appl. Cryst. (2009). 42, 339-341.
;
_computing_structure_refinement 'SHELXL-97 (Sheldrick, 1997)'
_computing_structure_solution 'SHELXS-97 (Sheldrick, 1990)'
_diffrn_ambient_temperature 293(2)
_diffrn_measured_fraction_theta_full 0.998
_diffrn_measured_fraction_theta_max 0.908
_diffrn_radiation_monochromator graphite
_diffrn_radiation_type MoK\a
_diffrn_radiation_wavelength 0.71073
_diffrn_reflns_av_R_equivalents 0.0306
_diffrn_reflns_av_unetI/netI 0.0267
_diffrn_reflns_limit_h_max 45
_diffrn_reflns_limit_h_min -44
_diffrn_reflns_limit_k_max 16
_diffrn_reflns_limit_k_min -15
_diffrn_reflns_limit_l_max 24
_diffrn_reflns_limit_l_min -25
_diffrn_reflns_number 29553
_diffrn_reflns_theta_full 25.00
_diffrn_reflns_theta_max 29.52
_diffrn_reflns_theta_min 2.99
_diffrn_source 'fine-focus sealed tube'
_exptl_absorpt_coefficient_mu 2.306
_exptl_crystal_density_diffrn 1.598
_exptl_crystal_density_method 'not measured'
_exptl_crystal_F_000 2480
_refine_diff_density_max 2.439
_refine_diff_density_min -0.514
_refine_diff_density_rms 0.092
_refine_ls_extinction_method none
_refine_ls_goodness_of_fit_ref 1.066
_refine_ls_hydrogen_treatment mixed
_refine_ls_matrix_type full
_refine_ls_number_parameters 319
_refine_ls_number_reflns 6473
_refine_ls_number_restraints 0
_refine_ls_restrained_S_all 1.066
_refine_ls_R_factor_all 0.0526
_refine_ls_R_factor_gt 0.0380
_refine_ls_shift/su_max 0.002
_refine_ls_shift/su_mean 0.000
_refine_ls_structure_factor_coef Fsqd
_refine_ls_weighting_details 'calc w=1/[\s^2^(Fo^2^)+(0.0540P)^2^+8.2985P] where P=(Fo^2^+2Fc^2^)/3'
_refine_ls_weighting_scheme calc
_refine_ls_wR_factor_gt 0.0956
_refine_ls_wR_factor_ref 0.1048
_reflns_number_gt 5231
_reflns_number_total 6473
_reflns_threshold_expression >2sigma(I)
_cod_data_source_file cs5003959_si_001.cif
_cod_data_source_block str1548
_cod_depositor_comments 'Adding full bibliography for 4510942.cif.'
_cod_original_cell_volume 5128.6(11)
_cod_database_code 4510942

loop_
_space_group_symop_id
_space_group_symop_operation_xyz
1 'x, y, z'
2 '-x, y, -z+1/2'
3 'x+1/2, y+1/2, z'
4 '-x+1/2, y+1/2, -z+1/2'
5 '-x, -y, -z'
6 'x, -y, z-1/2'
7 '-x+1/2, -y+1/2, -z'
8 'x+1/2, -y+1/2, z-1/2'

loop_
_atom_site_label
_atom_site_type_symbol
_atom_site_fract_x
_atom_site_fract_y
_atom_site_fract_z
_atom_site_U_iso_or_equiv
_atom_site_adp_type
_atom_site_occupancy
_atom_site_symmetry_multiplicity
_atom_site_calc_flag
_atom_site_refinement_flags
Pd1 Pd 0.657569(9) -0.13038(2) 0.542397(17) 0.03218(8) Uani 1 1 d .
Br19 Br 0.628106(17) -0.20835(3) 0.37926(3) 0.05337(12) Uani 1 1 d .
C9 C 0.68009(12) -0.0805(3) 0.6729(2) 0.0323(6) Uani 1 1 d .
N7 N 0.70068(12) 0.0918(2) 0.5637(2) 0.0394(6) Uani 1 1 d .
N3 N 0.76127(12) -0.0301(3) 0.6134(2) 0.0475(7) Uani 1 1 d .
N16 N 0.60444(11) -0.2459(2) 0.5229(2) 0.0362(5) Uani 1 1 d .
C2 C 0.70895(13) -0.0165(3) 0.5738(2) 0.0373(7) Uani 1 1 d .
C12 C 0.69735(17) -0.0280(4) 0.8421(3) 0.0534(9) Uani 1 1 d .
H12 H 0.7025 -0.0099 0.8972 0.064 Uiso 1 1 calc R
C10 C 0.72494(15) -0.0094(3) 0.7590(3) 0.0452(8) Uani 1 1 d .
H10 H 0.7504 0.0203 0.7618 0.054 Uiso 1 1 calc R
C14 C 0.64466(14) -0.1275(3) 0.6747(3) 0.0375(7) Uani 1 1 d .
C13 C 0.65381(16) -0.1026(3) 0.7592(3) 0.0477(8) Uani 1 1 d .
H13 H 0.6305 -0.1363 0.7602 0.057 Uiso 1 1 calc R
C5 C 0.78467(16) 0.0695(4) 0.6275(3) 0.0566(10) Uani 1 1 d .
H5 H 0.8200 0.0809 0.6532 0.068 Uiso 1 1 calc R
C4 C 0.78775(18) -0.1356(4) 0.6357(4) 0.0699(13) Uani 1 1 d .
H4A H 0.8097 -0.1613 0.7081 0.105 Uiso 1 1 calc R
H4B H 0.8146 -0.1286 0.6347 0.105 Uiso 1 1 calc R
H4C H 0.7565 -0.1865 0.5789 0.105 Uiso 1 1 calc R
C11 C 0.73283(16) 0.0190(4) 0.8421(3) 0.0542(9) Uani 1 1 d .
H11 H 0.7620 0.0695 0.8972 0.065 Uiso 1 1 calc R
C23 C 0.56568(17) 0.3922(3) 0.2775(3) 0.0472(8) Uani 1 1 d .
C15 C 0.59293(16) -0.1982(3) 0.5775(3) 0.0463(8) Uani 1 1 d .
H15A H 0.5874 -0.2561 0.6040 0.056 Uiso 1 1 calc R
H15B H 0.5564 -0.1551 0.5232 0.056 Uiso 1 1 calc R
C20 C 0.61988(15) 0.2301(3) 0.4395(3) 0.0404(7) Uani 1 1 d .
C29 C 0.51007(13) 0.2520(3) 0.1303(3) 0.0375(7) Uani 1 1 d .
C25 C 0.57929(14) 0.1989(3) 0.3268(3) 0.0351(6) Uani 1 1 d .
C8 C 0.65166(16) 0.1477(3) 0.5306(3) 0.0459(8) Uani 1 1 d .
H8A H 0.6680 0.1837 0.5959 0.055 Uiso 1 1 calc R
H8B H 0.6228 0.0939 0.5050 0.055 Uiso 1 1 calc R
C24 C 0.55175(14) 0.2812(3) 0.2453(3) 0.0362(6) Uani 1 1 d .
C32 C 0.5377(2) 0.4734(3) 0.1936(4) 0.0618(10) Uani 1 1 d .
H32 H 0.5470 0.5463 0.2145 0.074 Uiso 1 1 calc R
C28 C 0.49646(14) 0.1411(3) 0.0975(3) 0.0395(7) Uani 1 1 d .
C6 C 0.74743(17) 0.1465(4) 0.5976(3) 0.0529(10) Uani 1 1 d .
H6 H 0.7518 0.2215 0.5991 0.063 Uiso 1 1 calc R
C22 C 0.6063(2) 0.4192(3) 0.3895(4) 0.0590(10) Uani 1 1 d .
H22 H 0.6160 0.4919 0.4112 0.071 Uiso 1 1 calc R
C26 C 0.56448(14) 0.0872(3) 0.2908(3) 0.0380(7) Uani 1 1 d .
H26 H 0.5821 0.0323 0.3433 0.046 Uiso 1 1 calc R
C21 C 0.6326(2) 0.3399(3) 0.4687(3) 0.0559(9) Uani 1 1 d .
H21 H 0.6593 0.3599 0.5431 0.067 Uiso 1 1 calc R
C30 C 0.48239(15) 0.3350(3) 0.0484(3) 0.0462(8) Uani 1 1 d .
C27 C 0.52555(15) 0.0606(3) 0.1824(3) 0.0403(7) Uani 1 1 d .
H27 H 0.5173 -0.0126 0.1622 0.048 Uiso 1 1 calc R
C17 C 0.64186(19) -0.3454(3) 0.5843(3) 0.0581(10) Uani 1 1 d .
H17A H 0.6496 -0.3754 0.5492 0.087 Uiso 1 1 calc R
H17B H 0.6209 -0.3981 0.5824 0.087 Uiso 1 1 calc R
H17C H 0.6793 -0.3271 0.6610 0.087 Uiso 1 1 calc R
C31 C 0.49824(19) 0.4466(3) 0.0856(4) 0.0595(10) Uani 1 1 d .
H31 H 0.4806 0.5016 0.0332 0.071 Uiso 1 1 calc R
C35 C 0.45583(15) 0.1152(3) -0.0161(3) 0.0480(8) Uani 1 1 d .
H35 H 0.4469 0.0427 -0.0387 0.058 Uiso 1 1 calc R
C33 C 0.44202(16) 0.3039(3) -0.0624(3) 0.0551(9) Uani 1 1 d .
H33 H 0.4232 0.3576 -0.1165 0.066 Uiso 1 1 calc R
C18 C 0.54586(16) -0.2747(3) 0.4056(3) 0.0526(9) Uani 1 1 d .
H18A H 0.5246 -0.2093 0.3625 0.079 Uiso 1 1 calc R
H18B H 0.5224 -0.3161 0.4050 0.079 Uiso 1 1 calc R
H18C H 0.5526 -0.3172 0.3732 0.079 Uiso 1 1 calc R
C34 C 0.42890(16) 0.1973(4) -0.0950(3) 0.0552(10) Uani 1 1 d .
H34 H 0.4019 0.1796 -0.1700 0.066 Uiso 1 1 calc R

loop_
_atom_site_aniso_label
_atom_site_aniso_U_11
_atom_site_aniso_U_22
_atom_site_aniso_U_33
_atom_site_aniso_U_23
_atom_site_aniso_U_13
_atom_site_aniso_U_12
Pd1 0.02605(12) 0.04312(15) 0.02291(11) -0.00139(9) 0.01779(10) 0.00093(9)
Br19 0.0517(2) 0.0697(3) 0.03601(18) -0.00872(16) 0.03325(17) 0.00234(17)
C9 0.0263(13) 0.0422(17) 0.0251(12) 0.0033(11) 0.0190(11) 0.0035(12)
N7 0.0348(13) 0.0569(17) 0.0311(12) -0.0060(12) 0.0267(12) -0.0093(12)
N3 0.0290(12) 0.081(2) 0.0313(12) -0.0053(14) 0.0231(11) -0.0018(14)
N16 0.0323(12) 0.0314(13) 0.0346(12) 0.0013(10) 0.0232(11) 0.0019(10)
C2 0.0270(13) 0.061(2) 0.0224(12) -0.0052(13) 0.0189(12) -0.0032(13)
C12 0.053(2) 0.079(3) 0.0366(16) 0.0031(17) 0.0367(17) 0.0113(19)
C10 0.0386(16) 0.067(2) 0.0296(14) -0.0066(15) 0.0263(14) -0.0080(16)
C14 0.0366(15) 0.0409(17) 0.0379(15) 0.0059(13) 0.0296(14) 0.0074(13)
C13 0.0463(19) 0.066(2) 0.0471(19) 0.0109(17) 0.0405(17) 0.0114(17)
C5 0.0341(17) 0.097(3) 0.0376(17) -0.0157(19) 0.0276(15) -0.022(2)
C4 0.0349(19) 0.102(4) 0.053(2) -0.005(2) 0.0287(19) 0.012(2)
C11 0.0422(18) 0.079(3) 0.0292(15) -0.0130(16) 0.0244(15) -0.0070(18)
C23 0.053(2) 0.0341(18) 0.059(2) -0.0010(15) 0.0449(19) 0.0054(15)
C15 0.0446(18) 0.046(2) 0.057(2) -0.0015(16) 0.0418(18) -0.0026(15)
C20 0.0466(17) 0.0437(18) 0.0460(17) -0.0036(14) 0.0397(16) -0.0017(14)
C29 0.0276(14) 0.0469(18) 0.0400(16) 0.0007(13) 0.0267(13) 0.0020(13)
C25 0.0365(15) 0.0395(17) 0.0442(16) -0.0041(13) 0.0351(15) -0.0037(13)
C8 0.055(2) 0.053(2) 0.0481(19) -0.0046(15) 0.0446(19) -0.0036(16)
C24 0.0356(15) 0.0374(17) 0.0471(17) -0.0033(13) 0.0349(15) 0.0003(12)
C32 0.071(3) 0.034(2) 0.071(3) 0.0026(18) 0.053(2) 0.0084(18)
C28 0.0297(14) 0.0475(19) 0.0408(16) -0.0033(14) 0.0272(14) -0.0054(13)
C6 0.047(2) 0.075(3) 0.0430(18) -0.0145(17) 0.0365(18) -0.0227(19)
C22 0.075(3) 0.037(2) 0.065(2) -0.0138(18) 0.054(2) -0.0035(19)
C26 0.0416(16) 0.0370(17) 0.0447(17) 0.0015(13) 0.0359(15) -0.0022(13)
C21 0.072(3) 0.048(2) 0.056(2) -0.0132(18) 0.051(2) -0.0041(19)
C30 0.0380(17) 0.048(2) 0.0497(19) 0.0056(16) 0.0332(16) 0.0067(15)
C27 0.0444(17) 0.0346(17) 0.0476(17) -0.0064(14) 0.0371(16) -0.0087(14)
C17 0.059(2) 0.039(2) 0.053(2) 0.0096(16) 0.037(2) 0.0139(17)
C31 0.059(2) 0.046(2) 0.063(2) 0.0174(18) 0.045(2) 0.0187(18)
C35 0.0344(16) 0.056(2) 0.0449(18) -0.0106(16) 0.0284(16) -0.0103(15)
C33 0.0382(18) 0.061(3) 0.0446(19) 0.0137(17) 0.0266(17) 0.0104(17)
C18 0.0404(18) 0.048(2) 0.0443(18) -0.0060(15) 0.0262(16) -0.0099(15)
C34 0.0335(17) 0.081(3) 0.0324(16) -0.0009(17) 0.0207(15) -0.0043(17)

loop_
_atom_type_symbol
_atom_type_description
_atom_type_scat_dispersion_real
_atom_type_scat_dispersion_imag
_atom_type_scat_source
C C 0.0033 0.0016 'International Tables Vol C Tables 4.2.6.8 and 6.1.1.4'
H H 0.0000 0.0000 'International Tables Vol C Tables 4.2.6.8 and 6.1.1.4'
Br Br -0.2901 2.4595 'International Tables Vol C Tables 4.2.6.8 and 6.1.1.4'
N N 0.0061 0.0033 'International Tables Vol C Tables 4.2.6.8 and 6.1.1.4'
Pd Pd -0.9988 1.0072 'International Tables Vol C Tables 4.2.6.8 and 6.1.1.4'

loop_
_geom_angle_atom_site_label_1
_geom_angle_atom_site_label_2
_geom_angle_atom_site_label_3
_geom_angle
C9 Pd1 Br19 175.62(9)
C9 Pd1 N16 83.00(11)
N16 Pd1 Br19 93.25(7)
C2 Pd1 Br19 92.99(8)
C2 Pd1 C9 90.77(12)
C2 Pd1 N16 173.75(11)
C10 C9 Pd1 129.7(2)
C10 C9 C14 117.5(3)
C14 C9 Pd1 112.9(2)
C2 N7 C8 125.2(3)
C2 N7 C6 111.4(3)
C6 N7 C8 123.3(3)
C2 N3 C5 110.4(3)
C2 N3 C4 124.1(3)
C5 N3 C4 125.5(3)
C15 N16 Pd1 106.74(19)
C15 N16 C17 109.8(3)
C17 N16 Pd1 106.4(2)
C18 N16 Pd1 115.8(2)
C18 N16 C15 108.4(3)
C18 N16 C17 109.5(3)
N7 C2 Pd1 127.6(2)
N7 C2 N3 104.6(3)
N3 C2 Pd1 127.7(3)
C11 C12 C13 119.4(3)
C9 C10 C11 121.6(3)
C9 C14 C15 118.2(3)
C13 C14 C9 121.0(3)
C13 C14 C15 120.6(3)
C12 C13 C14 120.5(3)
C6 C5 N3 107.7(3)
C12 C11 C10 119.9(3)
C24 C23 C32 119.0(3)
C22 C23 C24 119.2(3)
C22 C23 C32 121.8(3)
N16 C15 C14 110.4(3)
C25 C20 C8 121.7(3)
C21 C20 C25 119.8(3)
C21 C20 C8 118.4(3)
C28 C29 C24 120.3(3)
C28 C29 C30 119.9(3)
C30 C29 C24 119.8(3)
C20 C25 C24 118.7(3)
C20 C25 C26 122.9(3)
C24 C25 C26 118.4(3)
N7 C8 C20 113.1(3)
C23 C24 C29 119.9(3)
C23 C24 C25 120.2(3)
C25 C24 C29 119.9(3)
C31 C32 C23 121.4(4)
C29 C28 C27 118.0(3)
C35 C28 C29 118.8(3)
C35 C28 C27 123.1(3)
C5 C6 N7 105.9(4)
C21 C22 C23 120.8(3)
C27 C26 C25 121.2(3)
C22 C21 C20 121.2(4)
C29 C30 C31 118.1(3)
C33 C30 C29 118.3(3)
C33 C30 C31 123.6(4)
C26 C27 C28 122.1(3)
C32 C31 C30 121.8(4)
C34 C35 C28 120.5(4)
C34 C33 C30 122.4(4)
C33 C34 C35 120.1(3)

loop_
_geom_bond_atom_site_label_1
_geom_bond_atom_site_label_2
_geom_bond_distance
Pd1 Br19 2.5435(7)
Pd1 C9 2.002(3)
Pd1 N16 2.138(3)
Pd1 C2 1.978(3)
C9 C10 1.384(4)
C9 C14 1.395(4)
N7 C2 1.343(5)
N7 C8 1.471(4)
N7 C6 1.391(4)
N3 C2 1.356(4)
N3 C5 1.381(5)
N3 C4 1.454(5)
N16 C15 1.483(4)
N16 C17 1.485(4)
N16 C18 1.482(4)
C12 C13 1.384(6)
C12 C11 1.372(6)
C10 C11 1.402(5)
C14 C13 1.389(5)
C14 C15 1.501(5)
C5 C6 1.335(6)
C23 C24 1.416(5)
C23 C32 1.431(6)
C23 C22 1.387(6)
C20 C25 1.410(5)
C20 C8 1.498(5)
C20 C21 1.393(5)
C29 C24 1.429(4)
C29 C28 1.417(5)
C29 C30 1.428(5)
C25 C24 1.417(5)
C25 C26 1.437(5)
C32 C31 1.339(6)
C28 C27 1.430(5)
C28 C35 1.406(5)
C22 C21 1.375(6)
C26 C27 1.346(5)
C30 C31 1.440(6)
C30 C33 1.385(5)
C35 C34 1.392(6)
C33 C34 1.365(6)
